data_4347889
loop_
_publ_author_name
'Li, Lei-Lei'
'Cao, Gao-Juan'
'Zhao, Jun-Wei'
'He, Huan'
'Yang, Bai-Feng'
'Yang, Guo-Yu'

_publ_section_title
;
 Lanthanide Germanate Cluster Organic Frameworks Based on {Ln8Ge12}
 Clusters: From One-Dimensional Chains to Two-Dimensional Layers and
 Three-Dimensional Frameworks.
;
_journal_issue 11
_journal_name_full 'Inorganic chemistry'
_journal_page_first 5671
_journal_page_last 5683
_journal_paper_doi 10.1021/acs.inorgchem.6b00754
_journal_volume 55
_journal_year 2016
_chemical_formula_moiety 'C36 H28 Ge12 O64 Sm8, 14(O)'
_chemical_formula_sum 'C36 H108 Ge12 O78 Sm8'
_chemical_formula_weight 3863.10
_space_group_crystal_system monoclinic
_space_group_IT_number 14
_space_group_name_Hall '-P 2yn'
_space_group_name_H-M_alt 'P 1 21/n 1'
_atom_sites_solution_hydrogens geom
_atom_sites_solution_primary direct
_atom_sites_solution_secondary difmap
_audit_creation_date 2016-05-04
_audit_creation_method
;
Olex2 1.2
(compiled 2016.02.19 svn.r3266 for OlexSys, GUI svn.r5155)
;
_cell_angle_alpha 90.00
_cell_angle_beta 100.916(3)
_cell_angle_gamma 90.00
_cell_formula_units_Z 2
_cell_length_a 13.3203(4)
_cell_length_b 23.4821(7)
_cell_length_c 15.9302(5)
_cell_measurement_reflns_used 13111
_cell_measurement_temperature 293(2)
_cell_measurement_theta_max 29.4768
_cell_measurement_theta_min 2.8967
_cell_volume 4892.6(3)
_computing_cell_refinement 'Bruker XSCANS'
_computing_data_collection 'Bruker XSCANS'
_computing_data_reduction 'Bruker SHELXTL'
_computing_molecular_graphics 'Olex2 (Dolomanov et al., 2009)'
_computing_publication_material 'Olex2 (Dolomanov et al., 2009)'
_computing_structure_refinement 'SHELXL-97 (Sheldrick, 2008)'
_computing_structure_solution 'SHELXS-97 (Sheldrick, 2008)'
_diffrn_ambient_temperature 293(2)
_diffrn_detector_area_resol_mean none
_diffrn_measured_fraction_theta_full 0.998
_diffrn_measured_fraction_theta_max 0.998
_diffrn_measurement_device_type 'multiwire proportional'
_diffrn_measurement_method 'phi and omega scans'
_diffrn_radiation_monochromator graphite
_diffrn_radiation_type MoK\a
_diffrn_radiation_wavelength 0.71073
_diffrn_reflns_av_R_equivalents 0.0923
_diffrn_reflns_av_unetI/netI 0.0787
_diffrn_reflns_limit_h_max 15
_diffrn_reflns_limit_h_min -15
_diffrn_reflns_limit_k_max 27
_diffrn_reflns_limit_k_min -26
_diffrn_reflns_limit_l_max 18
_diffrn_reflns_limit_l_min -18
_diffrn_reflns_number 25877
_diffrn_reflns_theta_full 25.00
_diffrn_reflns_theta_max 25.00
_diffrn_reflns_theta_min 2.90
_diffrn_source 'fine-focus sealed tube'
_diffrn_standards_decay_% none
_diffrn_standards_interval_count none
_diffrn_standards_interval_time none
_diffrn_standards_number none
_exptl_absorpt_coefficient_mu 8.453
_exptl_absorpt_correction_T_max 0.4303
_exptl_absorpt_correction_T_min 0.2264
_exptl_absorpt_correction_type multi-scan
_exptl_absorpt_process_details sadabs
_exptl_crystal_colour colourless
_exptl_crystal_density_diffrn 2.622
_exptl_crystal_density_method 'not measured'
_exptl_crystal_description BLOCK
_exptl_crystal_F_000 3656
_exptl_crystal_size_max 0.25
_exptl_crystal_size_mid 0.14
_exptl_crystal_size_min 0.12
_refine_diff_density_max 2.812
_refine_diff_density_min -3.578
_refine_diff_density_rms 0.424
_refine_ls_extinction_method none
_refine_ls_goodness_of_fit_ref 1.012
_refine_ls_hydrogen_treatment constr
_refine_ls_matrix_type full
_refine_ls_number_parameters 719
_refine_ls_number_reflns 8591
_refine_ls_number_restraints 3007
_refine_ls_restrained_S_all 0.922
_refine_ls_R_factor_all 0.0785
_refine_ls_R_factor_gt 0.0708
_refine_ls_shift/su_max 0.001
_refine_ls_shift/su_mean 0.000
_refine_ls_structure_factor_coef Fsqd
_refine_ls_weighting_details 'calc w=1/[\s^2^(Fo^2^)+(0.1216P)^2^+91.1517P] where P=(Fo^2^+2Fc^2^)/3'
_refine_ls_weighting_scheme calc
_refine_ls_wR_factor_gt 0.1858
_refine_ls_wR_factor_ref 0.1945
_reflns_number_gt 7479
_reflns_number_total 8591
_reflns_threshold_expression >2sigma(I)
_cod_data_source_file ic6b00754_si_004.cif
_cod_data_source_block exp_6734
_cod_original_cell_volume 4892.6(2)
_cod_original_sg_symbol_H-M P2(1)/n
_cod_database_code 4347889
_olex2_refinement_description
;
1. Fixed Uiso
 At 1.2 times of:
  All O(H,H) groups
2. Restrained distances
 O12W-O13W
 3 with sigma of 0.01
 C2'-C3 = C5'-C6 = C8'-C9 = C11'-C12 = C14'-C15 = C17'-C18
 1.43 with sigma of 0.01
 C1'-C2' = C4'-C5' = C7'-C8' = C10'-C11' = C13'-C14' = C16'-C17'
 1.5 with sigma of 0.01
 C2-C3 = C5-C6 = C8-C9 = C11-C12 = C14-C15 = C17-C18
 1.43 with sigma of 0.01
 C1-C2 = C4-C5 = C7-C8 = C10-C11 = C13-C14 = C16-C17
 1.5 with sigma of 0.01
 Ge1-C3 = Ge2-C6 = Ge3-C9 = Ge4-C12 = Ge5-C15 = Ge6-C18
 1.94 with sigma of 0.01
3. Uiso/Uaniso restraints and constraints
All non-hydrogen atoms have similar U: within 3.8A with sigma of 0.02 and sigma
for terminal atoms of 0.04
Uanis(C7) = Uanis(C4')
Uanis(C10) = Uanis(C7')
Uanis(C13) = Uanis(C10')
Uanis(O3W) = Uanis(O14')
Uanis(O14) = Uanis(O3W')
4. Others
 Sof(O13')=Sof(O14')=Sof(O3W')=Sof(C1')=Sof(C2')=Sof(C4')=Sof(C5')=Sof(C7')=
 Sof(C8')=Sof(C10')=Sof(C11')=Sof(C13')=Sof(C14')=Sof(C16')=Sof(C17')=1-FVAR(1)
 Sof(O13)=Sof(O14)=Sof(O3W)=Sof(C1)=Sof(C2)=Sof(C4)=Sof(C5)=Sof(C7)=Sof(C8)=
 Sof(C10)=Sof(C11)=Sof(C13)=Sof(C14)=Sof(C16)=Sof(C17)=FVAR(1)
 Fixed Sof: Ge4(0.5) Ge4'(0.5)
5.a Riding coordinates:
 O1W(H1A,H1B), O2W(H2A,H2B), O4W(H4A,H4B), O5W(H5A,H5B), O6W(H6A,H6B), O7W(H7A,
 H7B), O8W(H8A,H8B)
;
_olex2_submission_special_instructions 'No special instructions were received'

loop_
_space_group_symop_id
_space_group_symop_operation_xyz
1 'x, y, z'
2 '-x+1/2, y+1/2, -z+1/2'
3 '-x, -y, -z'
4 'x-1/2, -y-1/2, z-1/2'

loop_
_atom_site_label
_atom_site_type_symbol
_atom_site_fract_x
_atom_site_fract_y
_atom_site_fract_z
_atom_site_U_iso_or_equiv
_atom_site_adp_type
_atom_site_occupancy
_atom_site_calc_flag
_atom_site_disorder_group
_atom_site_refinement_flags_posn
_atom_site_refinement_flags_adp
Sm1 Sm 0.59470(4) 0.49273(2) 0.28278(3) 0.01356(17) Uani 1 d . . U
Sm2 Sm 0.78786(4) 0.47211(2) 0.49447(3) 0.01278(17) Uani 1 d . . U
Sm3 Sm 0.30706(4) 0.52111(2) 0.29059(4) 0.01423(17) Uani 1 d . . U
Sm4 Sm 0.44299(4) 0.32127(2) 0.48815(4) 0.01671(17) Uani 1 d . . U
Ge1 Ge 0.22323(8) 0.39570(5) 0.38926(8) 0.0175(3) Uani 1 d . D U
Ge2 Ge 0.41041(11) 0.38012(5) 0.28720(8) 0.0255(3) Uani 1 d . D U
Ge3 Ge 0.64394(11) 0.35524(5) 0.38424(11) 0.0365(4) Uani 1 d . D U
Ge4 Ge 0.6954(4) 0.3520(2) 0.5775(3) 0.0149(9) Uani 0.50 d . D U
Ge5 Ge 0.50561(10) 0.36610(5) 0.69676(8) 0.0249(3) Uani 1 d . D U
Ge6 Ge 0.27133(9) 0.38905(5) 0.59964(8) 0.0164(3) Uani 1 d . D U
O1 O 0.3292(6) 0.3581(3) 0.3590(5) 0.0225(15) Uani 1 d . . U
O2 O 0.2545(6) 0.3647(3) 0.4924(5) 0.0211(15) Uani 1 d . . U
O3 O 0.3873(6) 0.3492(3) 0.6234(5) 0.0231(15) Uani 1 d . . U
O4 O 0.5708(6) 0.3308(4) 0.6226(6) 0.0281(16) Uani 1 d . . U
O5 O 0.6318(6) 0.3262(3) 0.4846(6) 0.0286(16) Uani 1 d . . U
O6 O 0.5100(6) 0.3377(4) 0.3494(6) 0.0279(16) Uani 1 d . . U
O7 O 0.2493(6) 0.4676(3) 0.3988(5) 0.0178(14) Uani 1 d . . U
O8 O 0.2948(6) 0.4617(3) 0.6034(5) 0.0203(14) Uani 1 d . . U
O9 O 0.5271(6) 0.4386(3) 0.6947(5) 0.0200(15) Uani 1 d . . U
O10 O 0.7011(6) 0.4228(3) 0.5890(5) 0.0226(15) Uani 1 d . . U
O11 O 0.6590(6) 0.4284(3) 0.3932(5) 0.0241(15) Uani 1 d . . U
O12 O 0.4391(6) 0.4509(3) 0.3038(5) 0.0227(15) Uani 1 d . . U
O13 O 0.0749(12) 0.4478(7) 0.4561(11) 0.022(2) Uani 0.492(6) d . . U
O14 O -0.0878(14) 0.4668(8) 0.4008(13) 0.024(2) Uani 0.492(6) d . . U
O15 O 0.3584(7) 0.4133(4) 0.7707(6) 0.0348(17) Uani 1 d . . U
O16 O 0.3018(9) 0.3901(5) 0.8877(7) 0.050(2) Uani 1 d . . U
O17 O 0.7062(7) 0.3780(4) 0.7555(6) 0.0336(18) Uani 1 d . . U
O18 O 0.7955(8) 0.3426(5) 0.8728(7) 0.049(2) Uani 1 d . . U
O19 O 0.8182(6) 0.3687(4) 0.4869(6) 0.0306(16) Uani 1 d . . U
O20 O 0.9617(8) 0.3269(4) 0.4851(8) 0.050(2) Uani 1 d . . U
O21 O 0.5867(7) 0.3943(4) 0.2191(6) 0.0332(17) Uani 1 d . . U
O22 O 0.6110(9) 0.3548(5) 0.0990(7) 0.054(2) Uani 1 d . . U
O23 O 0.2321(7) 0.4302(4) 0.2310(6) 0.0407(19) Uani 1 d . . U
O24 O 0.1202(9) 0.4213(5) 0.1116(7) 0.057(2) Uani 1 d . . U
O13' O 0.0929(12) 0.4423(7) 0.5357(10) 0.022(2) Uani 0.508(6) d 2 . U
O14' O -0.0458(13) 0.4327(8) 0.5907(12) 0.023(2) Uani 0.508(6) d 2 . U
O1W O 0.7669(8) 0.4756(5) 0.2459(7) 0.048(3) Uani 1 d . . U
H1A H 0.8139 0.4708 0.2889 0.057 Uiso 1 d . R .
H1B H 0.7783 0.4544 0.2059 0.057 Uiso 1 d . R .
O2W O 0.5162(12) 0.4985(6) 0.1293(8) 0.073(4) Uani 1 d . . U
H2A H 0.4536 0.5041 0.1297 0.087 Uiso 1 d . R .
H2B H 0.5254 0.4978 0.0782 0.087 Uiso 1 d . R .
O3W O 0.9579(14) 0.4621(8) 0.5937(12) 0.023(2) Uani 0.492(6) d 1 . U
O3W' O 0.9115(14) 0.4405(8) 0.3948(12) 0.024(2) Uani 0.508(6) d 2 . U
O4W O 0.2788(12) 0.5255(8) 0.1314(9) 0.088(4) Uani 1 d . . U
H4A H 0.3307 0.5250 0.1080 0.106 Uiso 1 d . R .
H4B H 0.2552 0.5576 0.1410 0.106 Uiso 1 d . R .
O5W O 0.1201(7) 0.5409(5) 0.2584(7) 0.047(2) Uani 1 d . . U
H5A H 0.0879 0.5396 0.2994 0.056 Uiso 1 d . R .
H5B H 0.0781 0.5362 0.2121 0.056 Uiso 1 d . R .
O6W O 0.4781(6) 0.4250(3) 0.4935(6) 0.0255(17) Uani 1 d . . U
H6A H 0.4940 0.4445 0.5385 0.031 Uiso 1 d . R .
H6B H 0.4746 0.4471 0.4512 0.031 Uiso 1 d . R .
O7W O 0.3160(6) 0.2485(4) 0.4823(6) 0.033(2) Uani 1 d . . U
H7A H 0.3175 0.2208 0.4489 0.040 Uiso 1 d . R .
H7B H 0.2561 0.2512 0.4923 0.040 Uiso 1 d . R .
O8W O 0.5124(8) 0.2281(5) 0.4810(9) 0.057(3) Uani 1 d . . U
H8A H 0.4799 0.1993 0.4928 0.069 Uiso 1 d . R .
H8B H 0.5732 0.2180 0.4806 0.069 Uiso 1 d . R .
O9W O 0.1195(8) 0.2466(5) 0.5071(8) 0.052(3) Uani 1 d . . U
O10W O 0.0128(14) 0.5309(8) 0.0987(11) 0.100(4) Uani 1 d . . U
O11W O 0.0505(13) 0.6211(9) 0.9779(14) 0.117(6) Uani 1 d . . U
O12W O 0.2063(16) 0.5959(7) 0.8961(14) 0.137(6) Uani 1 d . D U
O13W O 0.2106(16) 0.4771(7) 0.9625(14) 0.116(4) Uani 1 d . D U
O14W O 0.1975(13) 0.3296(8) 0.9918(11) 0.095(4) Uani 1 d . . U
O15W O 0.4774(12) 0.4219(7) 0.9942(10) 0.085(3) Uani 1 d . . U
C1 C -0.0028(18) 0.4423(9) 0.3959(14) 0.023(3) Uani 0.492(6) d 1 D U
C2 C 0.0119(15) 0.4061(9) 0.3212(14) 0.028(3) Uani 0.492(6) d 1 D U
C3 C 0.0949(7) 0.3653(5) 0.3280(7) 0.030(2) Uani 1 d . D U
C4 C 0.197(2) 0.4066(10) 0.1538(18) 0.033(3) Uani 0.492(6) d 1 D U
C5 C 0.2598(11) 0.3552(11) 0.1404(19) 0.042(3) Uani 0.492(6) d 1 D U
C6 C 0.3694(9) 0.3510(6) 0.1715(6) 0.035(2) Uani 1 d . D U
C7 C 0.623(2) 0.3526(10) 0.1772(16) 0.034(2) Uani 0.492(6) d 1 D U
C8 C 0.676(2) 0.3071(11) 0.2362(11) 0.041(3) Uani 0.492(6) d 1 D U
C9 C 0.7305(9) 0.3095(6) 0.3246(8) 0.042(2) Uani 1 d . D U
C10 C 0.8822(19) 0.3272(10) 0.5078(16) 0.027(2) Uani 0.492(6) d 1 D U
C11 C 0.8607(18) 0.2880(10) 0.5776(14) 0.034(3) Uani 0.492(6) d 1 D U
C12 C 0.8007(8) 0.3020(5) 0.6423(8) 0.036(2) Uani 1 d . D U
C13 C 0.7171(17) 0.3411(11) 0.8211(18) 0.032(2) Uani 0.492(6) d 1 D U
C14 C 0.6253(11) 0.3036(10) 0.820(2) 0.041(3) Uani 0.492(6) d 1 D U
C15 C 0.5202(10) 0.3223(6) 0.8013(7) 0.041(2) Uani 1 d . D U
C16 C 0.2851(18) 0.3941(13) 0.8034(18) 0.043(3) Uani 0.492(6) d 1 D U
C17 C 0.1853(19) 0.3781(12) 0.7472(10) 0.039(3) Uani 0.492(6) d 1 D U
C18 C 0.1690(8) 0.3585(5) 0.6600(8) 0.031(2) Uani 1 d . D U
C1' C 0.1486(19) 0.4076(11) 0.1938(17) 0.035(3) Uani 0.508(6) d 2 D U
C2' C 0.0734(19) 0.3777(12) 0.2379(9) 0.040(3) Uani 0.508(6) d 2 D U
C4' C 0.5604(18) 0.3571(11) 0.1552(18) 0.034(2) Uani 0.508(6) d 2 D U
C5' C 0.4603(13) 0.3259(9) 0.1494(18) 0.038(3) Uani 0.508(6) d 2 D U
C7' C 0.8773(17) 0.3265(10) 0.4616(16) 0.027(2) Uani 0.508(6) d 2 D U
C8' C 0.8190(16) 0.2918(10) 0.3880(14) 0.040(3) Uani 0.508(6) d 2 D U
C10' C 0.773(2) 0.3360(10) 0.7923(16) 0.032(2) Uani 0.508(6) d 2 D U
C11' C 0.807(2) 0.2925(10) 0.7335(9) 0.037(3) Uani 0.508(6) d 2 D U
C13' C 0.363(2) 0.3767(10) 0.8371(19) 0.038(3) Uani 0.508(6) d 2 D U
C14' C 0.4247(16) 0.3233(10) 0.8331(19) 0.045(3) Uani 0.508(6) d 2 D U
C16' C 0.0390(17) 0.4358(9) 0.5928(13) 0.023(3) Uani 0.508(6) d 2 D U
C17' C 0.0860(15) 0.3972(8) 0.6646(13) 0.027(3) Uani 0.508(6) d 2 D U
Ge4' Ge 0.6847(4) 0.3468(2) 0.6043(3) 0.0147(9) Uani 0.50 d . . U

loop_
_atom_site_aniso_label
_atom_site_aniso_U_11
_atom_site_aniso_U_22
_atom_site_aniso_U_33
_atom_site_aniso_U_23
_atom_site_aniso_U_13
_atom_site_aniso_U_12
Sm1 0.0144(3) 0.0113(3) 0.0147(3) -0.0028(2) 0.0024(2) -0.0007(2)
Sm2 0.0116(3) 0.0096(3) 0.0166(3) -0.0024(2) 0.0016(2) 0.00115(19)
Sm3 0.0139(3) 0.0132(3) 0.0150(3) -0.0027(2) 0.0012(2) 0.0001(2)
Sm4 0.0166(3) 0.0126(3) 0.0202(3) -0.0040(2) 0.0016(2) -0.0012(2)
Ge1 0.0167(6) 0.0122(6) 0.0205(6) 0.0049(5) -0.0042(4) -0.0049(4)
Ge2 0.0487(8) 0.0137(6) 0.0181(6) -0.0096(5) 0.0168(6) -0.0160(5)
Ge3 0.0335(7) 0.0132(7) 0.0732(11) -0.0225(7) 0.0364(7) -0.0113(5)
Ge4 0.0102(15) 0.0054(16) 0.030(2) -0.0006(17) 0.0060(16) -0.0003(10)
Ge5 0.0421(7) 0.0084(6) 0.0186(6) 0.0000(5) -0.0088(5) 0.0064(5)
Ge6 0.0230(6) 0.0079(6) 0.0210(6) 0.0033(5) 0.0108(5) 0.0031(4)
O1 0.027(3) 0.016(3) 0.025(3) -0.009(3) 0.007(3) -0.008(3)
O2 0.026(3) 0.013(3) 0.026(3) 0.008(3) 0.009(3) 0.002(3)
O3 0.027(3) 0.015(3) 0.026(3) -0.001(3) 0.001(3) 0.007(3)
O4 0.028(3) 0.017(3) 0.037(4) -0.007(3) 0.000(3) 0.007(3)
O5 0.026(3) 0.015(3) 0.046(4) -0.010(3) 0.010(3) -0.003(3)
O6 0.032(3) 0.018(3) 0.039(4) -0.005(3) 0.018(3) -0.003(3)
O7 0.026(3) 0.008(3) 0.020(3) -0.002(3) 0.005(3) 0.004(3)
O8 0.027(3) 0.016(3) 0.019(3) -0.002(3) 0.006(3) -0.003(3)
O9 0.019(3) 0.015(3) 0.026(3) 0.001(3) 0.004(3) 0.003(3)
O10 0.022(3) 0.014(3) 0.032(3) -0.004(3) 0.005(3) 0.001(3)
O11 0.025(3) 0.015(3) 0.034(3) -0.011(3) 0.009(3) -0.002(3)
O12 0.025(3) 0.013(3) 0.032(3) -0.010(3) 0.011(3) -0.005(3)
O13 0.025(4) 0.018(5) 0.023(5) -0.003(4) 0.001(4) 0.000(4)
O14 0.022(3) 0.020(5) 0.033(4) -0.006(5) 0.011(3) 0.003(5)
O15 0.047(4) 0.028(4) 0.033(4) 0.007(3) 0.018(3) -0.009(3)
O16 0.059(5) 0.052(5) 0.044(4) 0.005(4) 0.020(4) -0.003(4)
O17 0.034(4) 0.021(4) 0.041(4) 0.018(3) -0.005(3) -0.001(3)
O18 0.048(5) 0.046(5) 0.044(5) 0.017(4) -0.015(4) -0.004(4)
O19 0.023(3) 0.016(3) 0.053(4) 0.003(3) 0.010(3) 0.004(3)
O20 0.036(4) 0.033(4) 0.082(5) -0.003(4) 0.015(4) 0.008(4)
O21 0.046(4) 0.020(3) 0.036(4) -0.013(3) 0.014(3) -0.003(3)
O22 0.071(5) 0.047(5) 0.047(5) -0.007(4) 0.021(4) -0.006(4)
O23 0.040(4) 0.032(4) 0.044(4) -0.019(3) -0.008(3) -0.001(3)
O24 0.066(5) 0.055(5) 0.045(5) -0.012(4) -0.005(4) -0.005(5)
O13' 0.024(4) 0.020(4) 0.024(4) 0.003(4) 0.010(4) 0.001(4)
O14' 0.021(4) 0.020(6) 0.028(4) 0.000(6) 0.006(3) 0.004(5)
O1W 0.031(5) 0.064(7) 0.051(6) -0.017(5) 0.016(4) 0.002(5)
O2W 0.103(8) 0.074(8) 0.034(6) 0.007(6) -0.008(6) -0.019(7)
O3W 0.021(4) 0.020(6) 0.028(4) 0.000(6) 0.006(3) 0.004(5)
O3W' 0.022(3) 0.020(5) 0.033(4) -0.006(5) 0.011(3) 0.003(5)
O4W 0.087(8) 0.132(10) 0.046(7) -0.014(7) 0.014(6) 0.010(8)
O5W 0.027(4) 0.073(7) 0.039(5) 0.006(5) 0.001(4) 0.000(5)
O6W 0.028(4) 0.017(4) 0.030(4) -0.006(3) 0.002(3) -0.003(3)
O7W 0.021(4) 0.023(5) 0.057(6) -0.008(4) 0.009(4) -0.003(3)
O8W 0.033(5) 0.034(6) 0.110(9) 0.004(6) 0.027(5) 0.004(4)
O9W 0.040(5) 0.040(6) 0.081(7) 0.017(5) 0.027(5) 0.011(4)
O10W 0.099(9) 0.105(9) 0.085(9) -0.004(8) -0.013(8) -0.004(8)
O11W 0.078(10) 0.124(13) 0.141(13) -0.078(11) 0.002(9) 0.009(9)
O12W 0.111(11) 0.138(12) 0.163(12) -0.050(11) 0.029(10) -0.005(10)
O13W 0.114(8) 0.111(8) 0.120(8) -0.008(7) 0.015(7) -0.006(7)
O14W 0.099(8) 0.095(8) 0.094(8) 0.003(7) 0.023(7) -0.010(7)
O15W 0.089(6) 0.079(7) 0.081(6) 0.003(6) 0.004(6) -0.003(6)
C1 0.024(5) 0.018(6) 0.027(6) -0.004(5) 0.006(5) -0.003(5)
C2 0.026(5) 0.027(6) 0.029(6) -0.004(5) 0.002(5) -0.002(5)
C3 0.031(4) 0.025(4) 0.030(4) -0.003(4) -0.003(4) -0.008(4)
C4 0.037(5) 0.026(5) 0.033(5) -0.010(5) -0.002(5) -0.006(5)
C5 0.052(6) 0.032(6) 0.038(6) -0.010(6) 0.001(6) -0.002(6)
C6 0.049(4) 0.027(4) 0.031(4) -0.015(4) 0.013(4) -0.007(4)
C7 0.045(4) 0.024(4) 0.038(4) -0.010(4) 0.020(4) -0.005(4)
C8 0.047(6) 0.028(6) 0.052(6) -0.010(6) 0.018(6) -0.001(6)
C9 0.044(4) 0.029(4) 0.057(5) -0.017(4) 0.020(4) -0.002(4)
C10 0.022(3) 0.015(3) 0.047(4) -0.005(4) 0.010(4) 0.002(3)
C11 0.026(5) 0.023(6) 0.052(6) 0.000(6) 0.006(5) 0.002(5)
C12 0.028(4) 0.026(4) 0.051(5) -0.002(4) -0.002(4) 0.003(4)
C13 0.032(4) 0.023(4) 0.038(4) 0.005(4) -0.002(4) 0.001(4)
C14 0.043(6) 0.033(6) 0.041(6) 0.006(6) -0.005(6) -0.004(6)
C15 0.046(4) 0.031(4) 0.041(4) 0.011(4) -0.002(4) 0.003(4)
C16 0.050(5) 0.037(5) 0.042(5) 0.003(5) 0.010(5) -0.002(5)
C17 0.044(5) 0.036(5) 0.036(5) 0.007(5) 0.009(5) -0.004(5)
C18 0.036(4) 0.029(4) 0.033(4) 0.007(4) 0.017(4) -0.001(4)
C1' 0.040(5) 0.030(5) 0.032(5) -0.008(5) -0.002(5) -0.006(5)
C2' 0.042(6) 0.037(6) 0.038(6) -0.001(5) -0.003(5) -0.009(5)
C4' 0.045(4) 0.024(4) 0.038(4) -0.010(4) 0.020(4) -0.005(4)
C5' 0.052(6) 0.027(6) 0.036(6) -0.009(6) 0.012(6) -0.012(6)
C7' 0.022(3) 0.015(3) 0.047(4) -0.005(4) 0.010(4) 0.002(3)
C8' 0.038(6) 0.025(6) 0.058(6) -0.014(6) 0.011(6) 0.000(5)
C10' 0.032(4) 0.023(4) 0.038(4) 0.005(4) -0.002(4) 0.001(4)
C11' 0.033(6) 0.027(6) 0.048(6) 0.000(6) -0.005(6) 0.001(5)
C13' 0.045(5) 0.034(5) 0.037(5) 0.004(5) 0.011(5) 0.001(5)
C14' 0.052(6) 0.037(6) 0.044(6) 0.003(6) 0.005(6) -0.002(6)
C16' 0.030(5) 0.015(5) 0.025(6) 0.002(5) 0.005(5) 0.000(5)
C17' 0.033(6) 0.022(6) 0.028(6) 0.009(5) 0.007(5) -0.002(5)
Ge4' 0.0107(16) 0.0054(16) 0.028(2) -0.0005(17) 0.0033(16) 0.0021(11)

loop_
_atom_type_symbol
_atom_type_description
_atom_type_scat_dispersion_real
_atom_type_scat_dispersion_imag
_atom_type_scat_source
H H 0.0000 0.0000 'International Tables Vol C Tables 4.2.6.8 and 6.1.1.4'
C C 0.0033 0.0016 'International Tables Vol C Tables 4.2.6.8 and 6.1.1.4'
O O 0.0106 0.0060 'International Tables Vol C Tables 4.2.6.8 and 6.1.1.4'
Ge Ge 0.1547 1.8001 'International Tables Vol C Tables 4.2.6.8 and 6.1.1.4'
Sm Sm -0.1638 3.4418 'International Tables Vol C Tables 4.2.6.8 and 6.1.1.4'

loop_
_geom_angle_atom_site_label_1
_geom_angle_atom_site_label_2
_geom_angle_atom_site_label_3
_geom_angle
_geom_angle_site_symmetry_1
_geom_angle_site_symmetry_3
O8 Sm1 O12 120.9(3) 3_666 .
O8 Sm1 O15 72.6(3) 3_666 3_666
O8 Sm1 O21 134.2(3) 3_666 .
O8 Sm1 O1W 77.8(3) 3_666 .
O8 Sm1 O2W 144.9(4) 3_666 .
O9 Sm1 O8 85.4(3) 3_666 3_666
O9 Sm1 O12 67.5(3) 3_666 .
O9 Sm1 O15 70.8(3) 3_666 3_666
O9 Sm1 O21 135.2(3) 3_666 .
O9 Sm1 O1W 146.2(3) 3_666 .
O9 Sm1 O2W 86.5(4) 3_666 .
O11 Sm1 O8 68.4(3) . 3_666
O11 Sm1 O9 119.2(3) . 3_666
O11 Sm1 O12 80.4(3) . .
O11 Sm1 O15 138.3(3) . 3_666
O11 Sm1 O21 72.1(3) . .
O11 Sm1 O1W 81.5(3) . .
O11 Sm1 O2W 143.1(4) . .
O12 Sm1 O15 134.3(3) . 3_666
O12 Sm1 O21 72.9(3) . .
O12 Sm1 O1W 146.0(3) . .
O12 Sm1 O2W 86.8(4) . .
O15 Sm1 O21 132.1(3) 3_666 .
O15 Sm1 O1W 76.2(3) 3_666 .
O1W Sm1 O21 74.3(3) . .
O2W Sm1 O15 72.5(4) . 3_666
O2W Sm1 O21 71.0(4) . .
O2W Sm1 O1W 90.6(5) . .
O7 Sm2 Sm3 35.07(19) 3_666 3_666
O7 Sm2 O10 68.7(3) 3_666 .
O7 Sm2 O11 122.3(3) 3_666 .
O7 Sm2 O13 65.2(4) 3_666 3_666
O7 Sm2 O14 137.7(5) 3_666 1_655
O7 Sm2 O19 133.7(3) 3_666 .
O7 Sm2 O13' 83.7(4) 3_666 3_666
O7 Sm2 O14' 93.5(4) 3_666 1_655
O7 Sm2 O3W 83.6(5) 3_666 .
O7 Sm2 O3W' 149.6(5) 3_666 .
O8 Sm2 Sm3 111.91(19) 3_666 3_666
O8 Sm2 O7 86.8(3) 3_666 3_666
O8 Sm2 O10 121.8(3) 3_666 .
O8 Sm2 O11 69.0(3) 3_666 .
O8 Sm2 O13 86.4(4) 3_666 3_666
O8 Sm2 O14 85.1(5) 3_666 1_655
O8 Sm2 O19 133.3(3) 3_666 .
O8 Sm2 O13' 66.2(4) 3_666 3_666
O8 Sm2 O14' 150.6(4) 3_666 1_655
O8 Sm2 O3W 137.7(5) 3_666 .
O8 Sm2 O3W' 93.2(5) 3_666 .
O10 Sm2 Sm3 34.59(19) . 3_666
O10 Sm2 O13 123.6(4) . 3_666
O10 Sm2 O14 146.7(5) . 1_655
O10 Sm2 O19 69.8(3) . .
O10 Sm2 O13' 149.8(4) . 3_666
O10 Sm2 O14' 85.2(4) . 1_655
O10 Sm2 O3W 92.5(5) . .
O10 Sm2 O3W' 133.7(5) . .
O11 Sm2 Sm3 107.81(19) . 3_666
O11 Sm2 O10 80.9(3) . .
O11 Sm2 O13 152.8(4) . 3_666
O11 Sm2 O14 92.9(5) . 1_655
O11 Sm2 O19 69.1(3) . .
O11 Sm2 O13' 126.0(4) . 3_666
O11 Sm2 O14' 132.4(5) . 1_655
O11 Sm2 O3W 147.3(5) . .
O11 Sm2 O3W' 85.5(5) . .
O13 Sm2 Sm3 91.7(4) 3_666 3_666
O13 Sm2 O13' 27.3(5) 3_666 3_666
O14 Sm2 Sm3 156.7(5) 1_655 3_666
O14 Sm2 O13 72.9(6) 1_655 3_666
O14 Sm2 O19 77.4(5) 1_655 .
O14 Sm2 O13' 55.2(6) 1_655 3_666
O14 Sm2 O14' 75.0(6) 1_655 1_655
O14 Sm2 O3W 75.2(6) 1_655 .
O14 Sm2 O3W' 13.7(5) 1_655 .
O19 Sm2 Sm3 99.7(2) . 3_666
O19 Sm2 O13 127.3(4) . 3_666
O19 Sm2 O13' 128.7(4) . 3_666
O19 Sm2 O14' 63.4(5) . 1_655
O19 Sm2 O3W 78.6(5) . .
O19 Sm2 O3W' 64.0(5) . .
O13' Sm2 Sm3 115.8(3) 3_666 3_666
O14' Sm2 Sm3 83.0(4) 1_655 3_666
O14' Sm2 O13 67.3(6) 1_655 3_666
O14' Sm2 O13' 84.5(5) 1_655 3_666
O3W Sm2 Sm3 81.6(4) . 3_666
O3W Sm2 O13 52.3(6) . 3_666
O3W Sm2 O13' 71.8(6) . 3_666
O3W Sm2 O14' 15.4(4) . 1_655
O3W Sm2 O3W' 76.0(6) . .
O3W' Sm2 Sm3 154.4(4) . 3_666
O3W' Sm2 O13 84.4(5) . 3_666
O3W' Sm2 O13' 68.7(5) . 3_666
O3W' Sm2 O14' 72.1(6) . 1_655
O7 Sm3 Sm2 34.42(17) . 3_666
O7 Sm3 O12 84.6(3) . .
O7 Sm3 O17 134.9(3) . 3_666
O7 Sm3 O23 70.1(3) . .
O7 Sm3 O4W 138.8(4) . .
O7 Sm3 O5W 78.4(3) . .
O7 Sm3 Ge4' 96.09(19) . 3_666
O9 Sm3 Sm2 110.49(19) 3_666 3_666
O9 Sm3 O7 124.2(3) 3_666 .
O9 Sm3 O12 67.1(3) 3_666 .
O9 Sm3 O17 70.2(3) 3_666 3_666
O9 Sm3 O23 133.1(3) 3_666 .
O9 Sm3 O4W 92.4(4) 3_666 .
O9 Sm3 O5W 145.3(3) 3_666 .
O9 Sm3 Ge4' 69.9(2) 3_666 3_666
O10 Sm3 Sm2 34.94(19) 3_666 3_666
O10 Sm3 O7 68.4(3) 3_666 .
O10 Sm3 O9 83.2(3) 3_666 3_666
O10 Sm3 O12 117.5(3) 3_666 .
O10 Sm3 O17 72.2(3) 3_666 3_666
O10 Sm3 O23 136.2(3) 3_666 .
O10 Sm3 O4W 141.9(5) 3_666 .
O10 Sm3 O5W 82.2(3) 3_666 .
O10 Sm3 Ge4' 28.1(2) 3_666 3_666
O12 Sm3 Sm2 108.0(2) . 3_666
O12 Sm3 O17 134.1(3) . 3_666
O12 Sm3 O23 71.0(3) . .
O12 Sm3 O4W 94.8(4) . .
O12 Sm3 O5W 146.9(3) . .
O12 Sm3 Ge4' 127.6(2) . 3_666
O17 Sm3 Sm2 101.9(2) 3_666 3_666
O17 Sm3 O4W 70.8(5) 3_666 .
O17 Sm3 O5W 75.4(3) 3_666 .
O17 Sm3 Ge4' 44.9(2) 3_666 3_666
O23 Sm3 Sm2 101.5(3) . 3_666
O23 Sm3 O17 135.4(3) . 3_666
O23 Sm3 O4W 70.9(5) . .
O23 Sm3 O5W 76.5(4) . .
O23 Sm3 Ge4' 156.9(2) . 3_666
O4W Sm3 Sm2 152.4(4) . 3_666
O4W Sm3 Ge4' 115.7(4) . 3_666
O5W Sm3 Sm2 72.1(2) . 3_666
O5W Sm3 O4W 80.2(4) . .
O5W Sm3 Ge4' 82.7(3) . 3_666
Ge4' Sm3 Sm2 61.88(7) 3_666 3_666
O1 Sm4 O2 57.7(2) . .
O1 Sm4 O3 113.0(3) . .
O1 Sm4 O4 154.2(3) . .
O1 Sm4 O5 114.9(3) . .
O1 Sm4 O6 59.2(3) . .
O1 Sm4 O6W 76.5(3) . .
O3 Sm4 O2 56.9(2) . .
O3 Sm4 O5 117.8(3) . .
O3 Sm4 O6 155.9(3) . .
O4 Sm4 O2 115.5(3) . .
O4 Sm4 O3 59.9(3) . .
O4 Sm4 O5 59.5(3) . .
O4 Sm4 O6 115.9(3) . .
O5 Sm4 O2 155.4(2) . .
O5 Sm4 O6 57.6(3) . .
O6 Sm4 O2 116.0(3) . .
O6W Sm4 O2 78.5(2) . .
O6W Sm4 O3 78.3(3) . .
O6W Sm4 O4 77.7(3) . .
O6W Sm4 O5 76.9(3) . .
O6W Sm4 O6 77.7(3) . .
O7W Sm4 O1 84.3(3) . .
O7W Sm4 O2 67.7(3) . .
O7W Sm4 O3 84.1(3) . .
O7W Sm4 O4 117.6(3) . .
O7W Sm4 O5 136.9(3) . .
O7W Sm4 O6 115.7(3) . .
O7W Sm4 O6W 146.1(3) . .
O8W Sm4 O1 117.6(4) . .
O8W Sm4 O2 135.4(3) . .
O8W Sm4 O3 117.6(4) . .
O8W Sm4 O4 85.1(4) . .
O8W Sm4 O5 69.2(3) . .
O8W Sm4 O6 84.0(3) . .
O8W Sm4 O6W 146.1(3) . .
O8W Sm4 O7W 67.7(3) . .
O1 Ge1 C3 110.2(4) . .
O2 Ge1 O1 89.3(4) . .
O2 Ge1 C3 110.2(4) . .
O7 Ge1 O1 110.3(3) . .
O7 Ge1 O2 108.3(4) . .
O7 Ge1 C3 123.3(4) . .
O1 Ge2 O6 87.7(4) . .
O1 Ge2 C6 114.1(5) . .
O6 Ge2 C6 111.9(5) . .
O12 Ge2 O1 109.0(4) . .
O12 Ge2 O6 109.4(4) . .
O12 Ge2 C6 120.1(5) . .
O5 Ge3 O6 86.3(4) . .
O5 Ge3 C9 113.0(5) . .
O6 Ge3 C9 111.4(5) . .
O11 Ge3 O5 109.6(4) . .
O11 Ge3 O6 110.0(4) . .
O11 Ge3 C9 121.1(5) . .
O5 Ge4 O4 84.9(4) . .
O5 Ge4 O10 117.5(5) . .
O5 Ge4 C12 116.0(6) . .
O10 Ge4 O4 103.4(4) . .
O10 Ge4 C12 121.6(6) . .
C12 Ge4 O4 102.8(5) . .
Ge4' Ge4 O4 39.1(12) . .
Ge4' Ge4 O5 119.6(14) . .
Ge4' Ge4 O10 99.8(14) . .
Ge4' Ge4 C12 71.9(13) . .
O3 Ge5 C15 111.7(5) . .
O4 Ge5 O3 86.8(4) . .
O4 Ge5 C15 109.8(5) . .
O9 Ge5 O3 109.2(4) . .
O9 Ge5 O4 109.8(4) . .
O9 Ge5 C15 123.4(5) . .
O2 Ge6 O3 89.0(4) . .
O2 Ge6 C18 112.6(5) . .
O3 Ge6 C18 111.2(5) . .
O8 Ge6 O2 109.9(4) . .
O8 Ge6 O3 111.4(4) . .
O8 Ge6 C18 118.9(4) . .
Ge1 O1 Sm4 109.7(4) . .
Ge2 O1 Sm4 106.4(4) . .
Ge2 O1 Ge1 128.8(5) . .
Ge1 O2 Sm4 100.8(3) . .
Ge1 O2 Ge6 136.3(5) . .
Ge6 O2 Sm4 101.3(3) . .
Ge5 O3 Sm4 104.4(3) . .
Ge6 O3 Sm4 110.0(4) . .
Ge6 O3 Ge5 129.2(5) . .
Ge4 O4 Sm4 101.2(4) . .
Ge5 O4 Sm4 105.7(4) . .
Ge5 O4 Ge4 131.4(5) . .
Ge4' O4 Sm4 112.0(5) . .
Ge4' O4 Ge4 10.9(3) . .
Ge4' O4 Ge5 126.2(5) . .
Ge3 O5 Sm4 107.4(4) . .
Ge3 O5 Ge4' 134.7(5) . .
Ge4 O5 Sm4 109.6(4) . .
Ge4 O5 Ge3 122.7(5) . .
Ge4 O5 Ge4' 12.5(2) . .
Ge4' O5 Sm4 99.5(4) . .
Ge2 O6 Sm4 102.6(3) . .
Ge2 O6 Ge3 128.6(5) . .
Ge3 O6 Sm4 104.7(4) . .
Sm2 O7 Sm3 110.5(3) 3_666 .
Ge1 O7 Sm2 126.2(4) . 3_666
Ge1 O7 Sm3 122.8(4) . .
Sm2 O8 Sm1 111.0(3) 3_666 3_666
Ge6 O8 Sm1 123.6(4) . 3_666
Ge6 O8 Sm2 125.1(4) . 3_666
Sm1 O9 Sm3 111.5(3) 3_666 3_666
Ge5 O9 Sm1 123.3(4) . 3_666
Ge5 O9 Sm3 123.0(4) . 3_666
Sm3 O10 Sm2 110.5(3) 3_666 .
Ge4 O10 Sm2 115.7(4) . .
Ge4 O10 Sm3 129.7(5) . 3_666
Ge4 O10 Ge4' 15.4(2) . .
Ge4' O10 Sm2 130.5(4) . .
Ge4' O10 Sm3 114.6(4) . 3_666
Sm1 O11 Sm2 110.3(3) . .
Ge3 O11 Sm1 123.7(4) . .
Ge3 O11 Sm2 123.2(4) . .
Sm1 O12 Sm3 110.5(3) . .
Ge2 O12 Sm1 123.7(4) . .
Ge2 O12 Sm3 121.1(4) . .
O13' O13 Sm2 77.4(10) . 3_666
O13' O13 C1 136.2(18) . .
C1 O13 Sm2 135.5(15) . 3_666
O3W' O14 Sm2 99(3) 1_455 1_455
O3W' O14 C1 62(3) 1_455 .
C1 O14 Sm2 140.4(17) . 1_455
C16 O15 Sm1 135.8(16) . 3_666
C16 O15 C13' 51.6(17) . .
C13' O15 Sm1 148.6(14) . 3_666
C13' O16 C16 52.0(17) . .
C13 O17 Sm3 147.0(14) . 3_666
C13 O17 C10' 41.0(14) . .
C10' O17 Sm3 144.2(12) . 3_666
C13 O18 C10' 45.5(16) . .
C10 O19 Sm2 146.4(13) . .
C10 O19 C7' 31.4(13) . .
C7' O19 Sm2 146.4(12) . .
C7' O20 C10 36.7(15) . .
C7 O21 Sm1 152.6(14) . .
C7 O21 C4' 37.1(14) . .
C4' O21 Sm1 153.0(15) . .
C4' O22 C7 40.6(16) . .
C4 O23 Sm3 138.7(14) . .
C1' O23 Sm3 142.4(14) . .
C1' O23 C4 44.1(15) . .
C4 O24 C1' 46.0(17) . .
O13 O13' Sm2 75.2(10) . 3_666
O13 O13' C16' 135.4(18) . .
C16' O13' Sm2 131.1(15) . 3_666
C16' O14' Sm2 136.7(15) . 1_455
O14 O3W' Sm2 67(3) 1_655 .
O13 C1 O14 120.5(18) . .
O13 C1 C2 116.3(19) . .
O14 C1 C2 123.3(19) . .
C3 C2 C1 121.7(17) . .
C2 C3 Ge1 112.5(11) . .
C2' C3 Ge1 114.7(11) . .
C2' C3 C2 77.7(15) . .
O23 C4 C5 110(2) . .
O24 C4 O23 121.4(18) . .
O24 C4 C5 127(2) . .
C6 C5 C4 124(2) . .
C5 C6 Ge2 112.5(13) . .
C5' C6 Ge2 106.0(12) . .
C5' C6 C5 141.0(16) . .
O21 C7 C8 112(2) . .
O22 C7 O21 119.4(17) . .
O22 C7 C8 128(2) . .
C9 C8 C7 132(2) . .
C8 C9 Ge3 105.3(12) . .
C8 C9 C8' 147.5(15) . .
C8' C9 Ge3 107.2(12) . .
O19 C10 C11 116.1(19) . .
O20 C10 O19 120.7(17) . .
O20 C10 C11 121.7(19) . .
C12 C11 C10 126.0(19) . .
C11 C12 Ge4 101.3(11) . .
C11 C12 C11' 137.4(15) . .
C11 C12 Ge4' 115.3(12) . .
C11' C12 Ge4 121.0(12) . .
C11' C12 Ge4' 107.2(12) . .
Ge4' C12 Ge4 14.42(16) . .
O17 C13 C14 114(2) . .
O18 C13 O17 117.8(17) . .
O18 C13 C14 129(2) . .
C15 C14 C13 125(2) . .
C14 C15 Ge5 105.9(13) . .
C14 C15 C14' 144.2(17) . .
C14' C15 Ge5 109.8(13) . .
O15 C16 O16 116.4(17) . .
O15 C16 C17 120(2) . .
O16 C16 C17 123(2) . .
C18 C17 C16 128(2) . .
C17 C18 Ge6 111.5(12) . .
C17 C18 C17' 74.2(15) . .
C17' C18 Ge6 114.0(11) . .
O23 C1' O24 114.7(17) . .
O23 C1' C2' 125(2) . .
O24 C1' C2' 118.9(18) . .
C3 C2' C1' 122.5(19) . .
O21 C4' C5' 117.7(19) . .
O22 C4' O21 119.1(16) . .
O22 C4' C5' 123(2) . .
C6 C5' C4' 123.9(19) . .
O19 C7' C8' 112.1(19) . .
O20 C7' O19 119.5(17) . .
O20 C7' C8' 127(2) . .
C9 C8' C7' 127.7(19) . .
O17 C10' C11' 118(2) . .
O18 C10' O17 110.4(15) . .
O18 C10' C11' 132(2) . .
C12 C11' C10' 123.2(19) . .
O15 C13' C14' 116(2) . .
O16 C13' O15 113.4(17) . .
O16 C13' C14' 130(2) . .
C15 C14' C13' 123(2) . .
O13' C16' C17' 114.1(19) . .
O14' C16' O13' 133(2) . .
O14' C16' C17' 104.7(18) . .
C18 C17' C16' 123.7(17) . .
Ge4 Ge4' Sm3 101.7(13) . 3_666
Ge4 Ge4' O4 130.1(14) . .
Ge4 Ge4' O5 47.8(12) . .
Ge4 Ge4' O10 64.8(13) . .
Ge4 Ge4' C12 93.7(13) . .
O4 Ge4' Sm3 93.6(4) . 3_666
O4 Ge4' O5 86.7(5) . .
O4 Ge4' O10 112.7(5) . .
O4 Ge4' C12 123.3(6) . .
O5 Ge4' Sm3 130.7(3) . 3_666
O10 Ge4' Sm3 37.3(3) . 3_666
O10 Ge4' O5 98.1(4) . .
O10 Ge4' C12 118.8(6) . .
C12 Ge4' Sm3 113.1(5) . 3_666
C12 Ge4' O5 107.4(5) . .

loop_
_geom_bond_atom_site_label_1
_geom_bond_atom_site_label_2
_geom_bond_distance
_geom_bond_site_symmetry_2
Sm1 O8 2.364(8) 3_666
Sm1 O9 2.363(7) 3_666
Sm1 O11 2.354(9) .
Sm1 O12 2.374(8) .
Sm1 O15 2.488(9) 3_666
Sm1 O21 2.519(8) .
Sm1 O1W 2.506(9) .
Sm1 O2W 2.474(12) .
Sm2 Sm3 3.8714(8) 3_666
Sm2 O7 2.336(7) 3_666
Sm2 O8 2.326(8) 3_666
Sm2 O10 2.367(8) .
Sm2 O11 2.357(8) .
Sm2 O13 2.637(16) 3_666
Sm2 O14 2.433(19) 1_655
Sm2 O19 2.468(8) .
Sm2 O13' 2.662(15) 3_666
Sm2 O14' 2.613(18) 1_655
Sm2 O3W 2.516(19) .
Sm2 O3W' 2.603(18) .
Sm3 Sm2 3.8714(8) 3_666
Sm3 O7 2.375(8) .
Sm3 O9 2.373(7) 3_666
Sm3 O10 2.346(8) 3_666
Sm3 O12 2.390(8) .
Sm3 O17 2.476(8) 3_666
Sm3 O23 2.470(9) .
Sm3 O4W 2.494(14) .
Sm3 O5W 2.490(9) .
Sm3 Ge4' 3.518(6) 3_666
Sm4 O1 2.470(8) .
Sm4 O2 2.723(8) .
Sm4 O3 2.496(8) .
Sm4 O4 2.481(9) .
Sm4 O5 2.529(8) .
Sm4 O6 2.565(8) .
Sm4 O6W 2.479(8) .
Sm4 O7W 2.395(8) .
Sm4 O8W 2.386(10) .
Ge1 O1 1.805(8) .
Ge1 O2 1.773(8) .
Ge1 O7 1.726(7) .
Ge1 C3 1.937(7) .
Ge2 O1 1.793(8) .
Ge2 O6 1.799(9) .
Ge2 O12 1.715(8) .
Ge2 C6 1.945(8) .
Ge3 O5 1.773(9) .
Ge3 O6 1.812(9) .
Ge3 O11 1.731(8) .
Ge3 C9 1.949(8) .
Ge4 O4 1.992(10) .
Ge4 O5 1.675(10) .
Ge4 O10 1.673(10) .
Ge4 C12 1.966(8) .
Ge4 Ge4' 0.490(5) .
Ge5 O3 1.819(8) .
Ge5 O4 1.796(8) .
Ge5 O9 1.728(8) .
Ge5 C15 1.935(8) .
Ge6 O2 1.776(8) .
Ge6 O3 1.784(8) .
Ge6 O8 1.733(8) .
Ge6 C18 1.948(7) .
O4 Ge4' 1.640(10) .
O5 Ge4' 1.964(11) .
O7 Sm2 2.336(7) 3_666
O8 Sm1 2.364(8) 3_666
O8 Sm2 2.326(8) 3_666
O9 Sm1 2.362(7) 3_666
O9 Sm3 2.373(7) 3_666
O10 Sm3 2.346(8) 3_666
O10 Ge4' 1.822(9) .
O13 Sm2 2.637(16) 3_666
O13 O13' 1.25(2) .
O13 C1 1.28(3) .
O14 Sm2 2.433(19) 1_455
O14 O3W' 0.624(19) 1_455
O14 C1 1.29(3) .
O15 Sm1 2.488(9) 3_666
O15 C16 1.27(3) .
O15 C13' 1.35(3) .
O16 C16 1.32(3) .
O16 C13' 1.29(3) .
O17 Sm3 2.476(8) 3_666
O17 C13 1.34(3) .
O17 C10' 1.39(3) .
O18 C13 1.20(3) .
O18 C10' 1.27(3) .
O19 C10 1.30(3) .
O19 C7' 1.37(2) .
O20 C10 1.18(2) .
O20 C7' 1.12(2) .
O21 C7 1.33(3) .
O21 C4' 1.34(3) .
O22 C7 1.23(3) .
O22 C4' 1.22(3) .
O23 C4 1.35(3) .
O23 C1' 1.27(3) .
O24 C4 1.16(3) .
O24 C1' 1.33(3) .
O13' Sm2 2.662(15) 3_666
O13' C16' 1.27(3) .
O14' Sm2 2.613(18) 1_455
O14' C16' 1.13(3) .
O3W' O14 0.624(19) 1_655
C1 C2 1.506(9) .
C2 C3 1.450(9) .
C3 C2' 1.438(9) .
C4 C5 1.508(9) .
C5 C6 1.453(9) .
C6 C5' 1.448(9) .
C7 C8 1.509(9) .
C8 C9 1.457(9) .
C9 C8' 1.460(9) .
C10 C11 1.514(9) .
C11 C12 1.456(9) .
C12 C11' 1.457(9) .
C12 Ge4' 1.873(12) .
C13 C14 1.505(9) .
C14 C15 1.444(9) .
C15 C14' 1.455(9) .
C16 C17 1.503(9) .
C17 C18 1.439(9) .
C18 C17' 1.444(9) .
C1' C2' 1.503(9) .
C4' C5' 1.509(9) .
C7' C8' 1.515(9) .
C10' C11' 1.510(9) .
C13' C14' 1.510(9) .
C16' C17' 1.499(9) .
Ge4' Sm3 3.518(6) 3_666

loop_
_geom_torsion_atom_site_label_1
_geom_torsion_atom_site_label_2
_geom_torsion_atom_site_label_3
_geom_torsion_atom_site_label_4
_geom_torsion
_geom_torsion_site_symmetry_1
_geom_torsion_site_symmetry_4
Sm1 O15 C16 O16 -98(3) 3_666 .
Sm1 O15 C16 C17 81(3) 3_666 .
Sm1 O15 C13' O16 77(3) 3_666 .
Sm1 O15 C13' C14' -112(2) 3_666 .
Sm1 O21 C7 O22 -79(4) . .
Sm1 O21 C7 C8 101(3) . .
Sm1 O21 C4' O22 78(4) . .
Sm1 O21 C4' C5' -94(3) . .
Sm2 Sm3 O7 Ge1 171.9(7) 3_666 .
Sm2 Sm3 O12 Sm1 -119.6(3) 3_666 .
Sm2 Sm3 O12 Ge2 84.1(5) 3_666 .
Sm2 Sm3 O23 C4 149.4(17) 3_666 .
Sm2 Sm3 O23 C1' 77(2) 3_666 .
Sm2 O10 Ge4' Sm3 153.7(8) . 3_666
Sm2 O10 Ge4' Ge4 -17.0(15) . .
Sm2 O10 Ge4' O4 -142.1(5) . .
Sm2 O10 Ge4' O5 -52.2(6) . .
Sm2 O10 Ge4' C12 62.7(8) . .
Sm2 O13 O13' C16' 135(2) 3_666 .
Sm2 O13 C1 O14 -78(3) 3_666 .
Sm2 O13 C1 C2 103(2) 3_666 .
Sm2 O14 C1 O13 -56(4) 1_455 .
Sm2 O14 C1 C2 124(2) 1_455 .
Sm2 O19 C10 O20 -60(4) . .
Sm2 O19 C10 C11 107(2) . .
Sm2 O19 C7' O20 56(4) . .
Sm2 O19 C7' C8' -111(2) . .
Sm2 O13' C16' O14' 114(3) 3_666 .
Sm2 O13' C16' C17' -102(2) 3_666 .
Sm2 O14' C16' O13' -30(5) 1_455 .
Sm2 O14' C16' C17' -176.0(16) 1_455 .
Sm3 Sm2 O10 Ge4 -159.5(7) 3_666 .
Sm3 Sm2 O10 Ge4' -154.5(8) 3_666 .
Sm3 Sm2 O11 Sm1 116.2(2) 3_666 .
Sm3 Sm2 O11 Ge3 -82.4(4) 3_666 .
Sm3 Sm2 O19 C10 -87(2) 3_666 .
Sm3 Sm2 O19 C7' -146(2) 3_666 .
Sm3 Sm2 O3W' O14 -115(3) 3_666 1_655
Sm3 O10 Ge4' Ge4 -170.7(13) 3_666 .
Sm3 O10 Ge4' O4 64.2(6) 3_666 .
Sm3 O10 Ge4' O5 154.1(4) 3_666 .
Sm3 O10 Ge4' C12 -91.0(6) 3_666 .
Sm3 O17 C13 O18 -64(4) 3_666 .
Sm3 O17 C13 C14 115(2) 3_666 .
Sm3 O17 C10' O18 79(3) 3_666 .
Sm3 O17 C10' C11' -101(2) 3_666 .
Sm3 O23 C4 O24 -71(3) . .
Sm3 O23 C4 C5 117.7(19) . .
Sm3 O23 C1' O24 75(3) . .
Sm3 O23 C1' C2' -93(3) . .
Sm4 O4 Ge4' Sm3 117.1(3) . 3_666
Sm4 O4 Ge4' Ge4 9(2) . .
Sm4 O4 Ge4' O5 -13.5(5) . .
Sm4 O4 Ge4' O10 83.9(5) . .
Sm4 O4 Ge4' C12 -122.2(6) . .
Sm4 O5 Ge4' Sm3 -79.5(4) . 3_666
Sm4 O5 Ge4' Ge4 -144.7(16) . .
Sm4 O5 Ge4' O4 12.5(4) . .
Sm4 O5 Ge4' O10 -100.0(4) . .
Sm4 O5 Ge4' C12 136.4(5) . .
Ge1 C3 C2' C1' 5(3) . .
Ge2 C6 C5' C4' -54(3) . .
Ge3 O5 Ge4' Sm3 46.8(8) . 3_666
Ge3 O5 Ge4' Ge4 -18.5(18) . .
Ge3 O5 Ge4' O4 138.7(7) . .
Ge3 O5 Ge4' O10 26.3(7) . .
Ge3 O5 Ge4' C12 -97.4(8) . .
Ge3 C9 C8' C7' -39(3) . .
Ge4 O4 Ge4' Sm3 108.6(19) . 3_666
Ge4 O4 Ge4' O5 -22.0(18) . .
Ge4 O4 Ge4' O10 75.4(19) . .
Ge4 O4 Ge4' C12 -131(2) . .
Ge4 O5 Ge4' Sm3 65.2(16) . 3_666
Ge4 O5 Ge4' O4 157.2(18) . .
Ge4 O5 Ge4' O10 44.7(15) . .
Ge4 O5 Ge4' C12 -78.9(16) . .
Ge4 O10 Ge4' Sm3 170.7(13) . 3_666
Ge4 O10 Ge4' O4 -125.0(15) . .
Ge4 O10 Ge4' O5 -35.2(12) . .
Ge4 O10 Ge4' C12 79.7(13) . .
Ge4 C12 C11' C10' -29(3) . .
Ge4 C12 Ge4' Sm3 -104.4(14) . 3_666
Ge4 C12 Ge4' O4 144.4(17) . .
Ge4 C12 Ge4' O5 46.8(12) . .
Ge4 C12 Ge4' O10 -63.1(12) . .
Ge5 O4 Ge4' Sm3 -14.0(6) . 3_666
Ge5 O4 Ge4' Ge4 -122.6(19) . .
Ge5 O4 Ge4' O5 -144.6(6) . .
Ge5 O4 Ge4' O10 -47.2(8) . .
Ge5 O4 Ge4' C12 106.8(8) . .
Ge5 C15 C14' C13' -45(3) . .
Ge6 C18 C17' C16' 38(3) . .
O1 Sm4 O2 Ge1 -10.9(3) . .
O1 Sm4 O2 Ge6 -153.0(4) . .
O1 Sm4 O3 Ge5 -139.9(3) . .
O1 Sm4 O3 Ge6 2.1(5) . .
O1 Sm4 O4 Ge4 -70.8(7) . .
O1 Sm4 O4 Ge5 68.4(8) . .
O1 Sm4 O4 Ge4' -72.4(8) . .
O1 Sm4 O5 Ge3 -1.2(5) . .
O1 Sm4 O5 Ge4 134.3(4) . .
O1 Sm4 O5 Ge4' 141.9(3) . .
O1 Sm4 O6 Ge2 13.9(3) . .
O1 Sm4 O6 Ge3 149.9(5) . .
O1 Ge1 O2 Sm4 12.7(3) . .
O1 Ge1 O2 Ge6 131.8(7) . .
O1 Ge1 O7 Sm2 -138.8(4) . 3_666
O1 Ge1 O7 Sm3 50.6(5) . .
O1 Ge1 C3 C2 -156.2(12) . .
O1 Ge1 C3 C2' -69.8(16) . .
O1 Ge2 O6 Sm4 -16.5(3) . .
O1 Ge2 O6 Ge3 -137.2(6) . .
O1 Ge2 O12 Sm1 149.4(5) . .
O1 Ge2 O12 Sm3 -57.4(6) . .
O1 Ge2 C6 C5 43.9(16) . .
O1 Ge2 C6 C5' -129.5(12) . .
O2 Sm4 O1 Ge1 11.2(3) . .
O2 Sm4 O1 Ge2 154.2(5) . .
O2 Sm4 O3 Ge5 -154.0(5) . .
O2 Sm4 O3 Ge6 -12.0(3) . .
O2 Sm4 O4 Ge4 -138.9(3) . .
O2 Sm4 O4 Ge5 0.3(5) . .
O2 Sm4 O4 Ge4' -140.5(4) . .
O2 Sm4 O5 Ge3 -67.6(8) . .
O2 Sm4 O5 Ge4 67.9(9) . .
O2 Sm4 O5 Ge4' 75.5(8) . .
O2 Sm4 O6 Ge2 3.0(5) . .
O2 Sm4 O6 Ge3 138.9(3) . .
O2 Ge1 O1 Sm4 -14.6(4) . .
O2 Ge1 O1 Ge2 -146.8(6) . .
O2 Ge1 O7 Sm2 -42.5(5) . 3_666
O2 Ge1 O7 Sm3 146.9(4) . .
O2 Ge1 C3 C2 106.8(12) . .
O2 Ge1 C3 C2' -166.8(15) . .
O2 Ge6 O3 Sm4 15.6(4) . .
O2 Ge6 O3 Ge5 145.2(6) . .
O2 Ge6 O8 Sm1 -145.2(4) . 3_666
O2 Ge6 O8 Sm2 40.7(5) . 3_666
O2 Ge6 C18 C17 179.0(14) . .
O2 Ge6 C18 C17' -99.3(13) . .
O3 Sm4 O1 Ge1 -2.8(4) . .
O3 Sm4 O1 Ge2 140.2(3) . .
O3 Sm4 O2 Ge1 153.7(4) . .
O3 Sm4 O2 Ge6 11.6(3) . .
O3 Sm4 O4 Ge4 -151.6(5) . .
O3 Sm4 O4 Ge5 -12.5(3) . .
O3 Sm4 O4 Ge4' -153.3(6) . .
O3 Sm4 O5 Ge3 -138.3(3) . .
O3 Sm4 O5 Ge4 -2.9(6) . .
O3 Sm4 O5 Ge4' 4.8(5) . .
O3 Sm4 O6 Ge2 -63.6(8) . .
O3 Sm4 O6 Ge3 72.4(8) . .
O3 Ge5 O4 Sm4 14.9(4) . .
O3 Ge5 O4 Ge4 136.0(7) . .
O3 Ge5 O4 Ge4' 148.3(7) . .
O3 Ge5 O9 Sm1 53.4(5) . 3_666
O3 Ge5 O9 Sm3 -144.9(4) . 3_666
O3 Ge5 C15 C14 136.9(14) . .
O3 Ge5 C15 C14' -46.1(16) . .
O3 Ge6 O2 Sm4 -13.6(3) . .
O3 Ge6 O2 Ge1 -132.6(7) . .
O3 Ge6 O8 Sm1 -48.2(5) . 3_666
O3 Ge6 O8 Sm2 137.7(4) . 3_666
O3 Ge6 C18 C17 81.0(15) . .
O3 Ge6 C18 C17' 162.7(12) . .
O4 Sm4 O1 Ge1 -70.9(7) . .
O4 Sm4 O1 Ge2 72.1(7) . .
O4 Sm4 O2 Ge1 140.5(3) . .
O4 Sm4 O2 Ge6 -1.6(4) . .
O4 Sm4 O3 Ge5 12.2(3) . .
O4 Sm4 O3 Ge6 154.2(5) . .
O4 Sm4 O5 Ge3 -152.6(5) . .
O4 Sm4 O5 Ge4 -17.2(4) . .
O4 Sm4 O5 Ge4' -9.5(3) . .
O4 Sm4 O6 Ge2 -137.2(3) . .
O4 Sm4 O6 Ge3 -1.2(5) . .
O4 Ge4 O5 Sm4 18.5(4) . .
O4 Ge4 O5 Ge3 145.8(6) . .
O4 Ge4 O5 Ge4' -18.7(15) . .
O4 Ge4 O10 Sm2 -154.5(4) . .
O4 Ge4 O10 Sm3 50.7(7) . 3_666
O4 Ge4 O10 Ge4' 39.8(12) . .
O4 Ge4 C12 C11 142.8(12) . .
O4 Ge4 C12 C11' -42.3(16) . .
O4 Ge4 C12 Ge4' -24.2(12) . .
O4 Ge4 Ge4' Sm3 -105.0(15) . 3_666
O4 Ge4 Ge4' O5 30(2) . .
O4 Ge4 Ge4' O10 -99.2(14) . .
O4 Ge4 Ge4' C12 140.6(17) . .
O4 Ge5 O3 Sm4 -14.7(4) . .
O4 Ge5 O3 Ge6 -146.4(6) . .
O4 Ge5 O9 Sm1 147.1(4) . 3_666
O4 Ge5 O9 Sm3 -51.3(6) . 3_666
O4 Ge5 C15 C14 42.3(15) . .
O4 Ge5 C15 C14' -140.7(14) . .
O5 Sm4 O1 Ge1 -142.0(3) . .
O5 Sm4 O1 Ge2 1.0(4) . .
O5 Sm4 O2 Ge1 68.5(8) . .
O5 Sm4 O2 Ge6 -73.5(7) . .
O5 Sm4 O3 Ge5 -2.0(5) . .
O5 Sm4 O3 Ge6 140.0(4) . .
O5 Sm4 O4 Ge4 13.8(3) . .
O5 Sm4 O4 Ge5 152.9(5) . .
O5 Sm4 O4 Ge4' 12.1(4) . .
O5 Sm4 O6 Ge2 -149.8(5) . .
O5 Sm4 O6 Ge3 -13.8(3) . .
O5 Ge3 O6 Sm4 16.7(4) . .
O5 Ge3 O6 Ge2 136.5(6) . .
O5 Ge3 O11 Sm1 -146.3(4) . .
O5 Ge3 O11 Sm2 54.9(5) . .
O5 Ge3 C9 C8 136.2(13) . .
O5 Ge3 C9 C8' -42.6(15) . .
O5 Ge4 O4 Sm4 -18.1(4) . .
O5 Ge4 O4 Ge5 -141.0(7) . .
O5 Ge4 O4 Ge4' 154(2) . .
O5 Ge4 O10 Sm2 -63.3(6) . .
O5 Ge4 O10 Sm3 142.0(5) . 3_666
O5 Ge4 O10 Ge4' 131.0(15) . .
O5 Ge4 C12 C11 52.2(14) . .
O5 Ge4 C12 C11' -132.9(15) . .
O5 Ge4 C12 Ge4' -114.8(15) . .
O5 Ge4 Ge4' Sm3 -135.3(8) . 3_666
O5 Ge4 Ge4' O4 -30(2) . .
O5 Ge4 Ge4' O10 -129.6(13) . .
O5 Ge4 Ge4' C12 110.2(10) . .
O6 Sm4 O1 Ge1 -157.2(5) . .
O6 Sm4 O1 Ge2 -14.2(3) . .
O6 Sm4 O2 Ge1 0.2(4) . .
O6 Sm4 O2 Ge6 -141.9(3) . .
O6 Sm4 O3 Ge5 -74.3(7) . .
O6 Sm4 O3 Ge6 67.7(8) . .
O6 Sm4 O4 Ge4 1.5(5) . .
O6 Sm4 O4 Ge5 140.7(4) . .
O6 Sm4 O4 Ge4' -0.1(6) . .
O6 Sm4 O5 Ge3 14.3(3) . .
O6 Sm4 O5 Ge4 149.7(6) . .
O6 Sm4 O5 Ge4' 157.4(5) . .
O6 Ge2 O1 Sm4 17.5(4) . .
O6 Ge2 O1 Ge1 150.8(6) . .
O6 Ge2 O12 Sm1 55.0(6) . .
O6 Ge2 O12 Sm3 -151.8(4) . .
O6 Ge2 C6 C5 141.5(15) . .
O6 Ge2 C6 C5' -31.9(13) . .
O6 Ge3 O5 Sm4 -17.2(4) . .
O6 Ge3 O5 Ge4 -145.4(6) . .
O6 Ge3 O5 Ge4' -140.7(7) . .
O6 Ge3 O11 Sm1 -53.0(5) . .
O6 Ge3 O11 Sm2 148.1(4) . .
O6 Ge3 C9 C8 41.0(15) . .
O6 Ge3 C9 C8' -137.8(13) . .
O7 Sm2 O10 Sm3 -10.9(3) 3_666 3_666
O7 Sm2 O10 Ge4 -170.4(6) 3_666 .
O7 Sm2 O10 Ge4' -165.5(6) 3_666 .
O7 Sm2 O11 Sm1 80.7(4) 3_666 .
O7 Sm2 O11 Ge3 -117.9(4) 3_666 .
O7 Sm2 O19 C10 -77(2) 3_666 .
O7 Sm2 O19 C7' -136(2) 3_666 .
O7 Sm2 O3W' O14 -35(4) 3_666 1_655
O7 Sm3 O12 Sm1 -145.1(4) . .
O7 Sm3 O12 Ge2 58.5(5) . .
O7 Sm3 O23 C4 163.6(18) . .
O7 Sm3 O23 C1' 91(2) . .
O7 Ge1 O1 Sm4 94.6(4) . .
O7 Ge1 O1 Ge2 -37.6(7) . .
O7 Ge1 O2 Sm4 -98.6(3) . .
O7 Ge1 O2 Ge6 20.6(7) . .
O7 Ge1 C3 C2 -23.0(14) . .
O7 Ge1 C3 C2' 63.4(16) . .
O8 Sm1 O11 Sm2 -8.9(3) 3_666 .
O8 Sm1 O11 Ge3 -170.1(5) 3_666 .
O8 Sm1 O12 Sm3 84.1(4) 3_666 .
O8 Sm1 O12 Ge2 -120.3(5) 3_666 .
O8 Sm1 O21 C7 -66(3) 3_666 .
O8 Sm1 O21 C4' -155(2) 3_666 .
O8 Sm2 O10 Sm3 -82.8(4) 3_666 3_666
O8 Sm2 O10 Ge4 117.8(5) 3_666 .
O8 Sm2 O10 Ge4' 122.7(5) 3_666 .
O8 Sm2 O11 Sm1 9.0(3) 3_666 .
O8 Sm2 O11 Ge3 170.4(5) 3_666 .
O8 Sm2 O19 C10 140(2) 3_666 .
O8 Sm2 O19 C7' 81(2) 3_666 .
O8 Sm2 O3W' O14 54(3) 3_666 1_655
O8 Ge6 O2 Sm4 98.8(3) . .
O8 Ge6 O2 Ge1 -20.1(7) . .
O8 Ge6 O3 Sm4 -95.4(4) . .
O8 Ge6 O3 Ge5 34.3(7) . .
O8 Ge6 C18 C17 -50.5(16) . .
O8 Ge6 C18 C17' 31.2(14) . .
O9 Sm1 O11 Sm2 -80.3(4) 3_666 .
O9 Sm1 O11 Ge3 118.5(4) 3_666 .
O9 Sm1 O12 Sm3 14.4(3) 3_666 .
O9 Sm1 O12 Ge2 170.0(6) 3_666 .
O9 Sm1 O21 C7 148(3) 3_666 .
O9 Sm1 O21 C4' 60(2) 3_666 .
O9 Sm3 O7 Sm2 75.9(4) 3_666 3_666
O9 Sm3 O7 Ge1 -112.2(4) 3_666 .
O9 Sm3 O12 Sm1 -14.4(3) 3_666 .
O9 Sm3 O12 Ge2 -170.7(6) 3_666 .
O9 Sm3 O23 C4 -77.7(18) 3_666 .
O9 Sm3 O23 C1' -150(2) 3_666 .
O9 Ge5 O3 Sm4 95.2(4) . .
O9 Ge5 O3 Ge6 -36.5(7) . .
O9 Ge5 O4 Sm4 -94.4(4) . .
O9 Ge5 O4 Ge4 26.7(8) . .
O9 Ge5 O4 Ge4' 39.0(8) . .
O9 Ge5 C15 C14 -89.7(14) . .
O9 Ge5 C15 C14' 87.3(15) . .
O10 Sm2 O11 Sm1 138.3(3) . .
O10 Sm2 O11 Ge3 -60.4(5) . .
O10 Sm2 O19 C10 -105(2) . .
O10 Sm2 O19 C7' -164(2) . .
O10 Sm2 O3W' O14 -165(3) . 1_655
O10 Sm3 O7 Sm2 10.9(3) 3_666 3_666
O10 Sm3 O7 Ge1 -177.2(5) 3_666 .
O10 Sm3 O12 Sm1 -82.9(4) 3_666 .
O10 Sm3 O12 Ge2 120.7(5) 3_666 .
O10 Sm3 O23 C4 144.4(17) 3_666 .
O10 Sm3 O23 C1' 72(2) 3_666 .
O10 Ge4 O4 Sm4 98.9(4) . .
O10 Ge4 O4 Ge5 -24.0(8) . .
O10 Ge4 O4 Ge4' -89(2) . .
O10 Ge4 O5 Sm4 -84.0(5) . .
O10 Ge4 O5 Ge3 43.3(8) . .
O10 Ge4 O5 Ge4' -121.2(18) . .
O10 Ge4 C12 C11 -102.4(13) . .
O10 Ge4 C12 C11' 72.5(16) . .
O10 Ge4 C12 Ge4' 90.6(14) . .
O10 Ge4 Ge4' Sm3 -5.7(8) . 3_666
O10 Ge4 Ge4' O4 99.2(14) . .
O10 Ge4 Ge4' O5 129.6(13) . .
O10 Ge4 Ge4' C12 -120.2(6) . .
O11 Sm1 O12 Sm3 141.6(4) . .
O11 Sm1 O12 Ge2 -62.7(5) . .
O11 Sm1 O21 C7 -98(3) . .
O11 Sm1 O21 C4' 174(2) . .
O11 Sm2 O10 Sm3 -141.0(4) . 3_666
O11 Sm2 O10 Ge4 59.5(5) . .
O11 Sm2 O10 Ge4' 64.5(6) . .
O11 Sm2 O19 C10 167(2) . .
O11 Sm2 O19 C7' 109(2) . .
O11 Sm2 O3W' O14 122(3) . 1_655
O11 Ge3 O5 Sm4 92.8(4) . .
O11 Ge3 O5 Ge4 -35.5(7) . .
O11 Ge3 O5 Ge4' -30.8(8) . .
O11 Ge3 O6 Sm4 -92.9(4) . .
O11 Ge3 O6 Ge2 26.9(7) . .
O11 Ge3 C9 C8 -90.8(14) . .
O11 Ge3 C9 C8' 90.5(14) . .
O12 Sm1 O11 Sm2 -137.7(3) . .
O12 Sm1 O11 Ge3 61.1(5) . .
O12 Sm1 O21 C7 177(3) . .
O12 Sm1 O21 C4' 89(2) . .
O12 Sm3 O7 Sm2 133.4(3) . 3_666
O12 Sm3 O7 Ge1 -54.7(4) . .
O12 Sm3 O23 C4 -105.3(18) . .
O12 Sm3 O23 C1' -178(2) . .
O12 Ge2 O1 Sm4 -92.3(4) . .
O12 Ge2 O1 Ge1 41.1(7) . .
O12 Ge2 O6 Sm4 92.8(4) . .
O12 Ge2 O6 Ge3 -27.9(7) . .
O12 Ge2 C6 C5 -88.2(15) . .
O12 Ge2 C6 C5' 98.4(13) . .
O13 Sm2 O10 Sm3 26.1(6) 3_666 3_666
O13 Sm2 O10 Ge4 -133.4(6) 3_666 .
O13 Sm2 O10 Ge4' -128.5(6) 3_666 .
O13 Sm2 O11 Sm1 -17.7(10) 3_666 .
O13 Sm2 O11 Ge3 143.7(8) 3_666 .
O13 Sm2 O19 C10 13(2) 3_666 .
O13 Sm2 O19 C7' -46(2) 3_666 .
O13 Sm2 O3W' O14 -32(3) 3_666 1_655
O13 O13' C16' O14' 0(5) . .
O13 O13' C16' C17' 144(2) . .
O13 C1 C2 C3 20(3) . .
O14 Sm2 O10 Sm3 137.7(9) 1_655 3_666
O14 Sm2 O10 Ge4 -21.8(11) 1_655 .
O14 Sm2 O10 Ge4' -16.8(12) 1_655 .
O14 Sm2 O11 Sm1 -74.6(5) 1_655 .
O14 Sm2 O11 Ge3 86.8(6) 1_655 .
O14 Sm2 O19 C10 69(2) 1_655 .
O14 Sm2 O19 C7' 11(2) 1_655 .
O14 C1 C2 C3 -160(2) . .
O15 Sm1 O11 Sm2 13.2(6) 3_666 .
O15 Sm1 O11 Ge3 -148.1(4) 3_666 .
O15 Sm1 O12 Sm3 -11.4(6) 3_666 .
O15 Sm1 O12 Ge2 144.2(5) 3_666 .
O15 Sm1 O21 C7 42(3) 3_666 .
O15 Sm1 O21 C4' -46(2) 3_666 .
O15 C16 C17 C18 28(5) . .
O15 C13' C14' C15 38(4) . .
O16 C16 C17 C18 -153(3) . .
O16 C13' C14' C15 -152(3) . .
O17 Sm3 O7 Sm2 -19.8(5) 3_666 3_666
O17 Sm3 O7 Ge1 152.1(4) 3_666 .
O17 Sm3 O12 Sm1 8.5(6) 3_666 .
O17 Sm3 O12 Ge2 -147.9(4) 3_666 .
O17 Sm3 O23 C4 29.0(19) 3_666 .
O17 Sm3 O23 C1' -43(2) 3_666 .
O17 C13 C14 C15 -43(4) . .
O17 C10' C11' C12 21(4) . .
O18 C13 C14 C15 135(3) . .
O18 C10' C11' C12 -159(2) . .
O19 Sm2 O10 Sm3 148.1(4) . 3_666
O19 Sm2 O10 Ge4 -11.4(5) . .
O19 Sm2 O10 Ge4' -6.5(5) . .
O19 Sm2 O11 Sm1 -150.0(4) . .
O19 Sm2 O11 Ge3 11.4(4) . .
O19 Sm2 O3W' O14 -169(3) . 1_655
O19 C10 C11 C12 -23(4) . .
O19 C7' C8' C9 25(4) . .
O20 C10 C11 C12 143(2) . .
O20 C7' C8' C9 -141(3) . .
O21 Sm1 O11 Sm2 147.3(4) . .
O21 Sm1 O11 Ge3 -13.9(4) . .
O21 Sm1 O12 Sm3 -144.2(4) . .
O21 Sm1 O12 Ge2 11.4(5) . .
O21 C7 C8 C9 -28(4) . .
O21 C4' C5' C6 35(4) . .
O22 C7 C8 C9 151(3) . .
O22 C4' C5' C6 -136(3) . .
O23 Sm3 O7 Sm2 -154.9(4) . 3_666
O23 Sm3 O7 Ge1 17.1(4) . .
O23 Sm3 O12 Sm1 144.1(4) . .
O23 Sm3 O12 Ge2 -12.2(5) . .
O23 C4 C5 C6 -36(4) . .
O23 C1' C2' C3 -8(4) . .
O24 C4 C5 C6 154(3) . .
O24 C1' C2' C3 -175(2) . .
O13' Sm2 O10 Sm3 14.3(9) 3_666 3_666
O13' Sm2 O10 Ge4 -145.2(7) 3_666 .
O13' Sm2 O10 Ge4' -140.2(8) 3_666 .
O13' Sm2 O11 Sm1 -26.7(6) 3_666 .
O13' Sm2 O11 Ge3 134.7(5) 3_666 .
O13' Sm2 O19 C10 47(2) 3_666 .
O13' Sm2 O19 C7' -11(2) 3_666 .
O13' Sm2 O3W' O14 -9(3) 3_666 1_655
O13' O13 C1 O14 50(4) . .
O13' O13 C1 C2 -130(2) . .
O13' C16' C17' C18 -16(3) . .
O14' Sm2 O10 Sm3 84.7(5) 1_655 3_666
O14' Sm2 O10 Ge4 -74.8(6) 1_655 .
O14' Sm2 O10 Ge4' -69.8(7) 1_655 .
O14' Sm2 O11 Sm1 -146.9(5) 1_655 .
O14' Sm2 O11 Ge3 14.5(8) 1_655 .
O14' Sm2 O19 C10 -10(2) 1_655 .
O14' Sm2 O19 C7' -69(2) 1_655 .
O14' Sm2 O3W' O14 -100(3) 1_655 1_655
O14' C16' C17' C18 137(2) . .
O1W Sm1 O11 Sm2 71.2(4) . .
O1W Sm1 O11 Ge3 -90.0(5) . .
O1W Sm1 O12 Sm3 -159.6(5) . .
O1W Sm1 O12 Ge2 -4.0(9) . .
O1W Sm1 O21 C7 -12(3) . .
O1W Sm1 O21 C4' -100(2) . .
O2W Sm1 O11 Sm2 150.9(6) . .
O2W Sm1 O11 Ge3 -10.4(9) . .
O2W Sm1 O12 Sm3 -73.1(4) . .
O2W Sm1 O12 Ge2 82.5(6) . .
O2W Sm1 O21 C7 84(3) . .
O2W Sm1 O21 C4' -4(2) . .
O3W Sm2 O10 Sm3 71.2(5) . 3_666
O3W Sm2 O10 Ge4 -88.3(6) . .
O3W Sm2 O10 Ge4' -83.3(7) . .
O3W Sm2 O11 Sm1 -141.3(8) . .
O3W Sm2 O11 Ge3 20.1(11) . .
O3W Sm2 O19 C10 -8(2) . .
O3W Sm2 O19 C7' -66(2) . .
O3W Sm2 O3W' O14 -85(3) . 1_655
O3W' Sm2 O10 Sm3 144.2(6) . 3_666
O3W' Sm2 O10 Ge4 -15.2(9) . .
O3W' Sm2 O10 Ge4' -10.3(9) . .
O3W' Sm2 O11 Sm1 -86.2(5) . .
O3W' Sm2 O11 Ge3 75.2(6) . .
O3W' Sm2 O19 C10 72(2) . .
O3W' Sm2 O19 C7' 13(2) . .
O3W' O14 C1 O13 -125(4) 1_455 .
O3W' O14 C1 C2 55(4) 1_455 .
O4W Sm3 O7 Sm2 -135.4(6) . 3_666
O4W Sm3 O7 Ge1 36.5(8) . .
O4W Sm3 O12 Sm1 76.2(5) . .
O4W Sm3 O12 Ge2 -80.1(6) . .
O4W Sm3 O23 C4 -3.0(17) . .
O4W Sm3 O23 C1' -75(2) . .
O5W Sm3 O7 Sm2 -75.2(4) . 3_666
O5W Sm3 O7 Ge1 96.7(5) . .
O5W Sm3 O12 Sm1 155.8(5) . .
O5W Sm3 O12 Ge2 -0.6(9) . .
O5W Sm3 O23 C4 81.2(17) . .
O5W Sm3 O23 C1' 9(2) . .
O6W Sm4 O1 Ge1 -73.6(4) . .
O6W Sm4 O1 Ge2 69.4(4) . .
O6W Sm4 O2 Ge1 70.2(4) . .
O6W Sm4 O2 Ge6 -71.8(3) . .
O6W Sm4 O3 Ge5 -70.3(4) . .
O6W Sm4 O3 Ge6 71.7(4) . .
O6W Sm4 O4 Ge4 -68.2(4) . .
O6W Sm4 O4 Ge5 71.0(4) . .
O6W Sm4 O4 Ge4' -69.8(5) . .
O6W Sm4 O5 Ge3 -69.3(4) . .
O6W Sm4 O5 Ge4 66.1(5) . .
O6W Sm4 O5 Ge4' 73.8(4) . .
O6W Sm4 O6 Ge2 -67.6(4) . .
O6W Sm4 O6 Ge3 68.4(4) . .
O7W Sm4 O1 Ge1 78.3(4) . .
O7W Sm4 O1 Ge2 -138.7(4) . .
O7W Sm4 O2 Ge1 -108.5(4) . .
O7W Sm4 O2 Ge6 109.4(4) . .
O7W Sm4 O3 Ge5 138.9(4) . .
O7W Sm4 O3 Ge6 -79.1(4) . .
O7W Sm4 O4 Ge4 144.2(4) . .
O7W Sm4 O4 Ge5 -76.6(4) . .
O7W Sm4 O4 Ge4' 142.6(4) . .
O7W Sm4 O5 Ge3 108.4(5) . .
O7W Sm4 O5 Ge4 -116.1(5) . .
O7W Sm4 O5 Ge4' -108.5(5) . .
O7W Sm4 O6 Ge2 79.4(4) . .
O7W Sm4 O6 Ge3 -144.7(3) . .
O8W Sm4 O1 Ge1 139.5(4) . .
O8W Sm4 O1 Ge2 -77.5(4) . .
O8W Sm4 O2 Ge1 -109.0(5) . .
O8W Sm4 O2 Ge6 108.9(5) . .
O8W Sm4 O3 Ge5 77.8(5) . .
O8W Sm4 O3 Ge6 -140.2(4) . .
O8W Sm4 O4 Ge4 82.5(4) . .
O8W Sm4 O4 Ge5 -138.4(5) . .
O8W Sm4 O4 Ge4' 80.8(5) . .
O8W Sm4 O5 Ge3 110.6(5) . .
O8W Sm4 O5 Ge4 -114.0(6) . .
O8W Sm4 O5 Ge4' -106.3(5) . .
O8W Sm4 O6 Ge2 141.1(4) . .
O8W Sm4 O6 Ge3 -82.9(4) . .
C1 O13 O13' Sm2 -145(3) . 3_666
C1 O13 O13' C16' -11(4) . .
C1 C2 C3 Ge1 -43(3) . .
C1 C2 C3 C2' -155(2) . .
C2 C3 C2' C1' 114(3) . .
C3 Ge1 O1 Sm4 -125.9(4) . .
C3 Ge1 O1 Ge2 101.8(6) . .
C3 Ge1 O2 Sm4 124.0(4) . .
C3 Ge1 O2 Ge6 -116.8(7) . .
C3 Ge1 O7 Sm2 88.1(6) . 3_666
C3 Ge1 O7 Sm3 -82.5(6) . .
C4 O23 C1' O24 -40.3(19) . .
C4 O23 C1' C2' 152(4) . .
C4 O24 C1' O23 47(2) . .
C4 O24 C1' C2' -145(4) . .
C4 C5 C6 Ge2 43(3) . .
C4 C5 C6 C5' -147(3) . .
C5 C6 C5' C4' 136(3) . .
C6 Ge2 O1 Sm4 130.5(5) . .
C6 Ge2 O1 Ge1 -96.1(7) . .
C6 Ge2 O6 Sm4 -131.6(5) . .
C6 Ge2 O6 Ge3 107.7(7) . .
C6 Ge2 O12 Sm1 -76.4(7) . .
C6 Ge2 O12 Sm3 76.8(6) . .
C7 O21 C4' O22 -53(2) . .
C7 O21 C4' C5' 136(4) . .
C7 O22 C4' O21 53(2) . .
C7 O22 C4' C5' -136(4) . .
C7 C8 C9 Ge3 45(3) . .
C7 C8 C9 C8' -138(3) . .
C8 C9 C8' C7' 143(3) . .
C9 Ge3 O5 Sm4 -128.9(5) . .
C9 Ge3 O5 Ge4 102.9(7) . .
C9 Ge3 O5 Ge4' 107.5(8) . .
C9 Ge3 O6 Sm4 130.0(5) . .
C9 Ge3 O6 Ge2 -110.2(7) . .
C9 Ge3 O11 Sm1 79.3(7) . .
C9 Ge3 O11 Sm2 -79.5(7) . .
C10 O19 C7' O20 -59(3) . .
C10 O19 C7' C8' 134(4) . .
C10 O20 C7' O19 55(2) . .
C10 O20 C7' C8' -140(5) . .
C10 C11 C12 Ge4 35(3) . .
C10 C11 C12 C11' -139(3) . .
C10 C11 C12 Ge4' 39(3) . .
C11 C12 C11' C10' 143(2) . .
C11 C12 Ge4' Sm3 -118.5(13) . 3_666
C11 C12 Ge4' Ge4 -14(2) . .
C11 C12 Ge4' O4 130.3(14) . .
C11 C12 Ge4' O5 32.6(15) . .
C11 C12 Ge4' O10 -77.3(15) . .
C12 Ge4 O4 Sm4 -133.7(5) . .
C12 Ge4 O4 Ge5 103.4(7) . .
C12 Ge4 O4 Ge4' 38.3(18) . .
C12 Ge4 O5 Sm4 120.3(5) . .
C12 Ge4 O5 Ge3 -112.4(7) . .
C12 Ge4 O5 Ge4' 83.1(16) . .
C12 Ge4 O10 Sm2 91.0(6) . .
C12 Ge4 O10 Sm3 -63.8(8) . 3_666
C12 Ge4 O10 Ge4' -74.7(13) . .
C12 Ge4 Ge4' Sm3 114.5(7) . 3_666
C12 Ge4 Ge4' O4 -140.6(17) . .
C12 Ge4 Ge4' O5 -110.2(10) . .
C12 Ge4 Ge4' O10 120.2(6) . .
C13 O17 C10' O18 -48(2) . .
C13 O17 C10' C11' 133(3) . .
C13 O18 C10' O17 50(2) . .
C13 O18 C10' C11' -131(4) . .
C13 C14 C15 Ge5 49(3) . .
C13 C14 C15 C14' -126(3) . .
C14 C15 C14' C13' 130(3) . .
C15 Ge5 O3 Sm4 -124.8(5) . .
C15 Ge5 O3 Ge6 103.5(7) . .
C15 Ge5 O4 Sm4 126.9(5) . .
C15 Ge5 O4 Ge4 -112.0(7) . .
C15 Ge5 O4 Ge4' -99.7(8) . .
C15 Ge5 O9 Sm1 -81.0(7) . 3_666
C15 Ge5 O9 Sm3 80.7(6) . 3_666
C16 O15 C13' O16 -41(2) . .
C16 O15 C13' C14' 131(3) . .
C16 O16 C13' O15 38(2) . .
C16 O16 C13' C14' -132(4) . .
C16 C17 C18 Ge6 -29(3) . .
C16 C17 C18 C17' -139(3) . .
C17 C18 C17' C16' 145(3) . .
C18 Ge6 O2 Sm4 -126.2(4) . .
C18 Ge6 O2 Ge1 114.8(7) . .
C18 Ge6 O3 Sm4 129.4(5) . .
C18 Ge6 O3 Ge5 -100.9(7) . .
C18 Ge6 O8 Sm1 83.1(6) . 3_666
C18 Ge6 O8 Sm2 -91.0(6) . 3_666
C1' O23 C4 O24 52(3) . .
C1' O23 C4 C5 -119(3) . .
C1' O24 C4 O23 -47(2) . .
C1' O24 C4 C5 122(4) . .
C4' O21 C7 O22 53(2) . .
C4' O21 C7 C8 -128(4) . .
C4' O22 C7 O21 -54(2) . .
C4' O22 C7 C8 126(4) . .
C7' O19 C10 O20 55(2) . .
C7' O19 C10 C11 -138(4) . .
C7' O20 C10 O19 -62(3) . .
C7' O20 C10 C11 133(4) . .
C10' O17 C13 O18 56(2) . .
C10' O17 C13 C14 -125(3) . .
C10' O18 C13 O17 -56(2) . .
C10' O18 C13 C14 125(4) . .
C11' C12 Ge4' Sm3 59.5(13) . 3_666
C11' C12 Ge4' Ge4 163.9(18) . .
C11' C12 Ge4' O4 -51.7(15) . .
C11' C12 Ge4' O5 -149.4(13) . .
C11' C12 Ge4' O10 100.7(13) . .
C13' O15 C16 O16 40(2) . .
C13' O15 C16 C17 -141(4) . .
C13' O16 C16 O15 -43(2) . .
C13' O16 C16 C17 138(4) . .
Ge4' Sm3 O7 Sm2 6.1(3) 3_666 3_666
Ge4' Sm3 O7 Ge1 178.0(4) 3_666 .
Ge4' Sm3 O12 Sm1 -51.6(4) 3_666 .
Ge4' Sm3 O12 Ge2 152.0(3) 3_666 .
Ge4' Sm3 O23 C4 107.8(18) 3_666 .
Ge4' Sm3 O23 C1' 36(2) 3_666 .
Ge4' Ge4 O4 Sm4 -171.9(19) . .
Ge4' Ge4 O4 Ge5 65(2) . .
Ge4' Ge4 O5 Sm4 37.2(17) . .
Ge4' Ge4 O5 Ge3 164.5(15) . .
Ge4' Ge4 O10 Sm2 165.7(12) . .
Ge4' Ge4 O10 Sm3 11.0(15) . 3_666
Ge4' Ge4 C12 C11 167.0(18) . .
Ge4' Ge4 C12 C11' -18(2) . .
Ge4' C12 C11' C10' -34(3) . .
